data_1001210
loop_
_publ_author_name
'Leclaire, A'
'Borel, M M'

_publ_section_title
;
Structure de l'Hexachlorure de Cadmium et de Dinckel Dodecahydrate
;
_journal_coden_ASTM ACBCAR
_journal_name_full 'Acta Crystallographica B (24,1968-38,1982)'
_journal_page_first 234
_journal_page_last 236
_journal_paper_doi 10.1107/S0567740882002441
_journal_volume 38
_journal_year 1982
_chemical_formula_structural 'Cd Ni2 Cl6 (H2 O)12'
_chemical_formula_sum 'Cd Cl6 H24 Ni2 O12'
_chemical_name_systematic 'Cadmium dinickel chloride dodecahydrate'
_space_group_IT_number 143
_symmetry_cell_setting trigonal
_symmetry_Int_Tables_number 143
_symmetry_space_group_name_Hall 'P 3'
_symmetry_space_group_name_H-M 'P 3'
_cell_angle_alpha 90
_cell_angle_beta 90
_cell_angle_gamma 120
_cell_formula_units_Z 2
_cell_length_a 9.9509(7)
_cell_length_b 9.9509(7)
_cell_length_c 11.2393(7)
_cell_volume 963.8
_exptl_crystal_density_meas 2.23(3)
_refine_ls_R_factor_all 0.035
_cod_original_formula_sum 'H24 Cd Cl6 Ni2 O12'
_cod_database_code 1001210

loop_
_symmetry_equiv_pos_as_xyz
x,y,z
-y,x-y,z
y-x,-x,z

loop_
_atom_site_label
_atom_site_type_symbol
_atom_site_symmetry_multiplicity
_atom_site_Wyckoff_symbol
_atom_site_fract_x
_atom_site_fract_y
_atom_site_fract_z
_atom_site_occupancy
_atom_site_attached_hydrogens
_atom_site_calc_flag
Cd1 Cd2+ 1 a 0. 0. 0. 1. 0 d
Cd2 Cd2+ 1 b 0.3333 -0.3333 0.53198(6) 1. 0 d
Ni1 Ni2+ 1 a 0. 0. 0.51143(9) 1. 0 d
Ni2 Ni2+ 1 c -0.3333 0.3333 0.12631(9) 1. 0 d
Ni3 Ni2+ 1 c -0.3333 0.3333 0.61363(10) 1. 0 d
Ni4 Ni2+ 1 b 0.3333 -0.3333 0.03245(11) 1. 0 d
Cl1 Cl1- 3 d 0.57120(12) -0.27585(13) 0.66667(11) 1. 0 d
Cl2 Cl1- 3 d 0.39886(15) -0.51250(15) 0.40088(11) 1. 0 d
Cl3 Cl1- 3 d 0.16356(15) 0.23421(13) 0.14679(11) 1. 0 d
Cl4 Cl1- 3 d 0.25604(14) 0.11341(18) -0.12183(11) 1. 0 d
O1 O2- 3 d -0.40516(51) 0.44971(51) 0.01590(43) 1. 0 d
O2 O2- 3 d -0.25115(73) 0.22163(66) 0.23263(46) 1. 0 d
O3 O2- 3 d -0.46463(58) 0.39332(52) 0.71865(45) 1. 0 d
O4 O2- 3 d -0.19862(43) 0.28281(44) 0.50350(39) 1. 0 d
O5 O2- 3 d 0.38568(43) -0.14255(42) 0.13958(32) 1. 0 d
O6 O2- 3 d 0.19071(51) -0.29121(57) -0.07330(36) 1. 0 d
O7 O2- 3 d -0.14399(42) 0.04696(44) 0.61376(32) 1. 0 d
O8 O2- 3 d 0.04737(52) 0.19012(45) 0.40919(37) 1. 0 d
H1 H1+ 3 d -0.322(25) 0.535(26) -0.029(20) 1. 0 d
H2 H1+ 3 d -0.439(25) 0.524(25) 0.033(19) 1. 0 d
H3 H1+ 3 d -0.236(25) 0.156(25) 0.224(19) 1. 0 d
H4 H1+ 3 d -0.318(25) 0.162(25) 0.271(21) 1. 0 d
H5 H1+ 3 d -0.543(25) 0.319(25) 0.751(20) 1. 0 d
H6 H1+ 3 d -0.491(26) 0.449(26) 0.732(18) 1. 0 d
H7 H1+ 3 d -0.098(25) 0.373(25) 0.463(20) 1. 0 d
H8 H1+ 3 d -0.187(27) 0.192(25) 0.526(19) 1. 0 d
H9 H1+ 3 d 0.312(25) -0.130(25) 0.167(21) 1. 0 d
H10 H1+ 3 d 0.410(26) -0.158(25) 0.20(2) 1. 0 d
H11 H1+ 3 d 0.239(28) -0.239(28) -0.116(19) 1. 0 d
H12 H1+ 3 d 0.090(28) -0.376(26) -0.102(19) 1. 0 d
H13 H1+ 3 d -0.212(25) -0.052(25) 0.645(19) 1. 0 d
H14 H1+ 3 d -0.104(24) 0.100(25) 0.696(20) 1. 0 d
H15 H1+ 3 d 0.115(25) 0.265(25) 0.407(20) 1. 0 d
H16 H1+ 3 d 0.033(26) 0.189(25) 0.355(20) 1. 0 d

loop_
_atom_type_symbol
_atom_type_oxidation_number
Cd2+ 2.000
Ni2+ 2.000
Cl1- -1.000
O2- -2.000
H1+ 1.000
